data_7243294
loop_
_publ_author_name
'Bebi\'c, Nikol'
'Topi\'c, Edi'
'Mandari\'c, Mirna'
'Hrenar, Tomica'
'Vrdoljak, Vi\<snja'

_publ_section_title
;
 Extending the structural landscape of Mo(vi) hydrazonato
 inorganic--organic POM-hybrids: an experimental and computational study
;
_journal_issue 36
_journal_name_full CrystEngComm
_journal_page_first 6349
_journal_page_last 6358
_journal_paper_doi 10.1039/D1CE00861G
_journal_volume 23
_journal_year 2021
_chemical_formula_moiety 'Mo6 O19, 2(C15 H13 Mo N4 O5), 2(C2 H3 N)'
_chemical_formula_sum 'C34 H32 Mo8 N10 O29'
_chemical_formula_weight 1812.21
_chemical_name_systematic
'[N'-(2-oxo-4-hydroxybenzylidene)isonicotinoylhydrazonato](acetonitrile)dioxomolybdenum(vi) hexamolybdate acetonitrile solvate'
_space_group_crystal_system monoclinic
_space_group_IT_number 15
_space_group_name_Hall '-C 2yc'
_space_group_name_H-M_alt 'C 1 2/c 1'
_atom_sites_solution_hydrogens mixed
_atom_sites_solution_primary dual
_audit_creation_date 2021-06-15
_audit_creation_method
;
Olex2 1.2
(compiled 2018.05.29 svn.r3508 for OlexSys, GUI svn.r5506)
;
_audit_update_record
;
2021-06-20 deposited with the CCDC.	2021-07-29 downloaded from the CCDC.
;
_cell_angle_alpha 90
_cell_angle_beta 95.920(2)
_cell_angle_gamma 90
_cell_formula_units_Z 4
_cell_length_a 21.0479(4)
_cell_length_b 8.6686(2)
_cell_length_c 29.2039(5)
_cell_measurement_reflns_used 21240
_cell_measurement_temperature 169.98(10)
_cell_measurement_theta_max 78.9310
_cell_measurement_theta_min 3.0440
_cell_volume 5300.00(18)
_computing_cell_refinement 'CrysAlisPro 1.171.41.92a (Rigaku OD, 2020)'
_computing_data_collection 'CrysAlisPro 1.171.41.92a (Rigaku OD, 2020)'
_computing_data_reduction 'CrysAlisPro 1.171.41.92a (Rigaku OD, 2020)'
_computing_molecular_graphics 'Olex2 (Dolomanov et al., 2009)'
_computing_publication_material 'Olex2 (Dolomanov et al., 2009)'
_computing_structure_refinement 'ShelXL (Sheldrick, 2015)'
_computing_structure_solution 'ShelXT (Sheldrick, 2015)'
_diffrn_ambient_temperature 170.15
_diffrn_detector_area_resol_mean 10.0000
_diffrn_detector_type HyPix
_diffrn_measured_fraction_theta_full 0.998
_diffrn_measured_fraction_theta_max 0.989
_diffrn_measurement_details
;
List of Runs (angles in degrees, time in seconds):

  # Type    Start    End  Width  t~exp~   \w     \q     \k     \f   Frames
#--------------------------------------------------------------------------
  1  \w     26.00  53.00   0.50    0.05    --   47.77  77.00  90.00   54
  2  \w     96.00 174.00   0.50    0.10    --  113.25  77.00 150.00  156
  3  \w     92.00 149.00   0.50    0.10    --  113.25  77.00  30.00  114
  4  \w     95.00 120.00   0.50    0.10    --  113.25  77.00 -60.00   50
  5  \w    123.00 172.00   0.50    0.10    --  113.25  77.00-150.00   98
  6  \w     91.00 118.00   0.50    0.10    --  113.25  77.00-150.00   54
  7  \w     92.00 162.00   0.50    0.10    --  113.25  77.00 -90.00  140
  8  \w    136.00 178.00   0.50    0.10    --  113.25  77.00 -60.00   84
  9  \w    120.00 175.00   0.50    0.10    --  113.25  77.00-180.00  110
 10  \w    136.00 178.00   0.50    0.10    --  113.25  77.00   0.00   84
 11  \w     91.00 131.00   0.50    0.10    --  113.25  77.00   0.00   80
 12  \w     99.00 176.00   0.50    0.10    --  113.25  77.00 120.00  154
 13  \w     92.00 175.00   0.50    0.10    --  113.25  77.00  90.00  166
 14  \w     96.00 142.00   0.50    0.10    --  113.25  77.00  60.00   92
 15  \w     91.00 125.00   0.50    0.10    --  113.25  77.00 -30.00   68
 16  \w    129.00 170.00   0.50    0.10    --  113.25  77.00 -30.00   82
 17  \w     99.00 151.00   0.50    0.10    --  113.25  61.00 120.00  104
 18  \w     96.00 170.00   0.50    0.10    --  113.25  77.00-120.00  148
 19  \w     98.00 162.00   0.50    0.10    --  113.25  61.00-150.00  128
 20  \w     91.00 117.00   0.50    0.10    --  113.25  77.00-180.00   52
 21  \w    103.00 129.00   0.50    0.10    --  113.25  61.00-180.00   52
 22  \w     99.00 159.00   0.50    0.10    --  113.25  61.00 -90.00  120
 23  \w     99.00 154.00   0.50    0.10    --  113.25  61.00-120.00  110
 24  \w     98.00 152.00   0.50    0.10    --  113.25  61.00   0.00  108
 25  \w     98.00 170.00   0.50    0.10    --  113.25  61.00  30.00  144
 26  \w    152.00 178.00   0.50    0.10    --  113.25  61.00  60.00   52
 27  \w     97.00 140.00   0.50    0.10    --  113.25  61.00  90.00   86
 28  \w     98.00 135.00   0.50    0.10    --  113.25  61.00  60.00   74
 29  \w     97.00 158.00   0.50    0.10    --  113.25  61.00 -30.00  122
 30  \w    140.00 178.00   0.50    0.10    --  113.25  15.00-180.00   76
 31  \w    -83.00 -14.00   0.50    0.05    --  -47.77 125.00-120.00  138
 32  \w    -74.00 -49.00   0.50    0.10    --  -91.75  93.00 -75.00   50
 33  \w    -76.00 -28.00   0.50    0.05    --  -47.77  93.00 -75.00   96
 34  \w     42.00 111.00   0.50    0.10    --  113.25-125.00 150.00  138
 35  \w     51.00  91.00   0.50    0.10    --  113.25-145.00  45.02   80
 36  \w     47.00  88.00   0.50    0.05    --   47.77-125.00 -90.00   82
 37  \w     69.00 111.00   0.50    0.10    --  113.25-125.00 -90.00   84
 38  \w     52.00 111.00   0.50    0.10    --  113.25-125.00-120.00  118
 39  \w     59.00 111.00   0.50    0.10    --  113.25-125.00-180.00  104
 40  \w     43.00  69.00   0.50    0.10    --  113.25-112.00-115.17   52
 41  \w     74.00 108.00   0.50    0.10    --  113.25-112.00-115.17   68
 42  \w     82.00 107.00   0.50    0.10    --  113.25-107.00 -39.75   50
 43  \w     75.00 106.00   0.50    0.10    --  113.25-106.00  27.75   62
 44  \w     43.00  72.00   0.50    0.10    --  113.25-106.00  27.75   58
 45  \w     65.00 108.00   0.50    0.10    --  113.25-112.00  80.53   86
 46  \w     44.00 106.00   0.50    0.10    --  113.25-110.00 103.09  124
 47  \w     61.00  88.00   0.50    0.10    --  113.25 -93.00 172.00   54
 48  \w      7.00  77.00   0.50    0.05    --   47.77 -93.00 172.00  140
 49  \w     55.00 103.00   0.50    0.10    --  113.25 -95.00 -30.00   96
 50  \w     42.00 103.00   0.50    0.10    --  113.25 -95.00 -90.00  122
 51  \w     44.00  71.00   0.50    0.10    --  113.25 -61.00-120.00   54
 52  \w     56.00  99.00   0.50    0.10    --  113.25 -77.00   0.00   86
 53  \w     43.00  76.00   0.50    0.10    --  113.25 -77.00  30.00   66
 54  \w     45.00  70.00   0.50    0.10    --  113.25 -61.00  60.00   50
 55  \w     42.00  90.00   0.50    0.10    --  113.25 -77.00 120.00   96
 56  \w    113.00 173.00   0.50    0.10    --  113.25  93.00 -75.00  120
 57  \w    153.00 178.00   0.50    0.10    --  113.25 125.00  30.00   50
 58  \w    113.00 178.00   0.50    0.10    --  113.25 125.00  60.00  130
 59  \w    106.00 134.00   0.50    0.10    --  113.25 125.00  30.00   56
 60  \w   -120.00 -36.00   0.50    0.05    --  -47.77 -19.00 -90.00  168
 61  \w   -119.00 -94.00   0.50    0.05    --  -47.77 -77.00-120.00   50
 62  \w   -116.00 -90.00   0.50    0.05    --  -47.77 -77.00   0.00   52
 63  \w    -92.00 -60.00   0.50    0.05    --  -47.77 -77.00 120.00   64
 64  \w    -64.00 -25.00   0.50    0.05    --  -47.77 -77.00 150.00   78
 65  \w    -57.00 -26.00   0.50    0.05    --  -47.77 -77.00 120.00   62
 66  \w    -83.00 -28.00   0.50    0.05    --  -47.77 -77.00  60.00  110
;
_diffrn_measurement_device 'four-circle diffractometer'
_diffrn_measurement_device_type 'XtaLAB Synergy, Dualflex, HyPix'
_diffrn_measurement_method '\w scans'
_diffrn_radiation_type CuK\a
_diffrn_radiation_wavelength 1.54184
_diffrn_reflns_av_R_equivalents 0.0729
_diffrn_reflns_av_unetI/netI 0.0361
_diffrn_reflns_Laue_measured_fraction_full 0.998
_diffrn_reflns_Laue_measured_fraction_max 0.989
_diffrn_reflns_limit_h_max 26
_diffrn_reflns_limit_h_min -26
_diffrn_reflns_limit_k_max 10
_diffrn_reflns_limit_k_min -11
_diffrn_reflns_limit_l_max 37
_diffrn_reflns_limit_l_min -37
_diffrn_reflns_number 49371
_diffrn_reflns_point_group_measured_fraction_full 0.998
_diffrn_reflns_point_group_measured_fraction_max 0.989
_diffrn_reflns_theta_full 67.684
_diffrn_reflns_theta_max 80.359
_diffrn_reflns_theta_min 3.043
_exptl_absorpt_coefficient_mu 15.881
_exptl_absorpt_correction_T_max 0.530
_exptl_absorpt_correction_T_min 0.173
_exptl_absorpt_correction_type gaussian
_exptl_absorpt_process_details
;
CrysAlisPro 1.171.41.92a (Rigaku Oxford Diffraction, 2020)
Numerical absorption correction based on gaussian integration over
a multifaceted crystal model
Empirical absorption correction using spherical harmonics,
implemented in SCALE3 ABSPACK scaling algorithm.
;
_exptl_crystal_colour orange
_exptl_crystal_colour_primary orange
_exptl_crystal_density_diffrn 2.271
_exptl_crystal_description plate
_exptl_crystal_F_000 3496
_exptl_crystal_size_max 0.207
_exptl_crystal_size_mid 0.149
_exptl_crystal_size_min 0.074
_refine_diff_density_max 0.885
_refine_diff_density_min -1.037
_refine_diff_density_rms 0.159
_refine_ls_extinction_coef 0.000026(6)
_refine_ls_extinction_expression Fc^*^=kFc[1+0.001xFc^2^\l^3^/sin(2\q)]^-1/4^
_refine_ls_extinction_method 'SHELXL-2018/3 (Sheldrick 2018)'
_refine_ls_goodness_of_fit_ref 1.081
_refine_ls_hydrogen_treatment mixed
_refine_ls_matrix_type full
_refine_ls_number_parameters 376
_refine_ls_number_reflns 5738
_refine_ls_number_restraints 2
_refine_ls_restrained_S_all 1.081
_refine_ls_R_factor_all 0.0442
_refine_ls_R_factor_gt 0.0418
_refine_ls_shift/su_max 0.002
_refine_ls_shift/su_mean 0.000
_refine_ls_structure_factor_coef Fsqd
_refine_ls_weighting_details 'w=1/[\s^2^(Fo^2^)+(0.0607P)^2^+48.4649P] where P=(Fo^2^+2Fc^2^)/3'
_refine_ls_weighting_scheme calc
_refine_ls_wR_factor_gt 0.1177
_refine_ls_wR_factor_ref 0.1208
_reflns_Friedel_coverage 0.000
_reflns_number_gt 5378
_reflns_number_total 5738
_reflns_threshold_expression 'I > 2\s(I)'
_cod_data_source_file d1ce00861g3.cif
_cod_data_source_block exp_1373_auto
_cod_depositor_comments 'Adding full bibliography for 7243285--7243294.cif.'
_cod_original_cell_volume 5300.01(18)
_cod_database_code 7243294
_shelx_shelxl_version_number 2018/3
_shelx_space_group_comment
;
The symmetry employed for this shelxl refinement is uniquely defined
by the following loop, which should always be used as a source of
symmetry information in preference to the above space-group names.
They are only intended as comments.
;
_shelx_estimated_absorpt_t_max 0.386
_shelx_estimated_absorpt_t_min 0.138
_olex2_refinement_description
;
1. Fixed Uiso
 At 1.2 times of:
  All C(H) groups, All C(H,H) groups
 At 1.5 times of:
  All C(H,H,H) groups
2. Restrained distances
 N3-H3
 0.86 with sigma of 0.02
 O5-H5
 0.82 with sigma of 0.02
3.a Aromatic/amide H refined with riding coordinates:
 C10(H10), C3(H3A), C11(H11), C5(H5A), C7(H7), C13(H13), C12(H12), C6(H6)
3.b Idealised Me refined as rotating group:
 C15(H15A,H15B,H15C), C17(H17A,H17B,H17C)
;
_olex2_submission_special_instructions 'No special instructions were received'
_oxdiff_exptl_absorpt_empirical_details
;
Empirical correction (ABSPACK) includes:
- Absorption correction using spherical harmonics
- Frame scaling
;

loop_
_space_group_symop_operation_xyz
'x, y, z'
'-x, y, -z+1/2'
'x+1/2, y+1/2, z'
'-x+1/2, y+1/2, -z+1/2'
'-x, -y, -z'
'x, -y, z-1/2'
'-x+1/2, -y+1/2, -z'
'x+1/2, -y+1/2, z-1/2'

loop_
_atom_site_label
_atom_site_type_symbol
_atom_site_fract_x
_atom_site_fract_y
_atom_site_fract_z
_atom_site_U_iso_or_equiv
_atom_site_adp_type
_atom_site_occupancy
_atom_site_site_symmetry_order
_atom_site_calc_flag
_atom_site_refinement_flags_posn
_atom_site_refinement_flags_adp
_atom_site_refinement_flags_occupancy
_atom_site_disorder_assembly
_atom_site_disorder_group
Mo4 Mo 0.51600(2) 0.13675(5) 0.69615(2) 0.02866(12) Uani 1 1 d . . . . .
Mo3 Mo 0.39158(2) 0.32352(4) 0.72580(2) 0.02772(12) Uani 1 1 d . . . . .
Mo1 Mo 0.59867(2) 0.25696(5) 0.48009(2) 0.03226(13) Uani 1 1 d . . . . .
Mo2 Mo 0.51441(2) 0.51549(5) 0.69585(2) 0.03165(13) Uani 1 1 d . . . . .
O16 O 0.60006(17) 0.1718(4) 0.72288(13) 0.0317(8) Uani 1 1 d . . . . .
O15 O 0.59952(17) 0.4763(4) 0.72309(13) 0.0316(7) Uani 1 1 d . . . . .
O7 O 0.42251(17) 0.4792(4) 0.68844(14) 0.0337(8) Uani 1 1 d . . . . .
O8 O 0.42223(18) 0.1701(4) 0.68851(14) 0.0334(8) Uani 1 1 d . . . . .
O10 O 0.500000 0.6323(5) 0.750000 0.0328(11) Uani 1 2 d S T P . .
O2 O 0.61024(18) 0.2444(4) 0.41274(13) 0.0338(8) Uani 1 1 d . . . . .
O1 O 0.61293(18) 0.3594(5) 0.53936(13) 0.0385(9) Uani 1 1 d . . . . .
O9 O 0.500000 0.3244(5) 0.750000 0.0245(9) Uani 1 2 d S T P . .
O5 O 0.70922(18) 0.5244(5) 0.68515(13) 0.0346(8) Uani 1 1 d D . . . .
O12 O 0.52033(18) 0.3252(4) 0.66151(14) 0.0340(8) Uani 1 1 d . . . . .
O14 O 0.500000 0.0191(6) 0.750000 0.0319(11) Uani 1 2 d S T P . .
O6 O 0.31178(18) 0.3234(4) 0.71181(14) 0.0354(8) Uani 1 1 d . . . . .
O13 O 0.52290(19) 0.0013(5) 0.65590(15) 0.0397(9) Uani 1 1 d . . . . .
O11 O 0.5250(2) 0.6502(5) 0.65616(17) 0.0448(10) Uani 1 1 d . . . . .
N3 N 0.6913(2) 0.2311(5) 0.25996(16) 0.0320(9) Uani 1 1 d D . . . .
O4 O 0.5187(2) 0.2229(6) 0.47493(15) 0.0466(10) Uani 1 1 d . . . . .
O3 O 0.6328(2) 0.0841(5) 0.49475(15) 0.0457(10) Uani 1 1 d . . . . .
N1 N 0.6878(2) 0.3862(5) 0.46835(15) 0.0312(9) Uani 1 1 d . . . . .
N2 N 0.7045(2) 0.3834(5) 0.42339(15) 0.0340(9) Uani 1 1 d . . . . .
N5 N 0.6658(2) 0.1277(6) 0.16781(17) 0.0386(10) Uani 1 1 d . . . . .
C10 C 0.6293(3) 0.1897(6) 0.32086(19) 0.0319(10) Uani 1 1 d . . . . .
H10 H 0.593059 0.144837 0.332480 0.038 Uiso 1 1 calc R . . . .
N4 N 0.5651(3) 0.5173(7) 0.45573(19) 0.0457(12) Uani 1 1 d . . . . .
C8 C 0.6617(2) 0.3042(6) 0.39783(19) 0.0304(10) Uani 1 1 d . . . . .
C9 C 0.6721(3) 0.2788(6) 0.34934(18) 0.0304(10) Uani 1 1 d . . . . .
C3 C 0.6595(2) 0.4387(6) 0.61178(18) 0.0326(10) Uani 1 1 d . . . . .
H3A H 0.623982 0.397523 0.625277 0.039 Uiso 1 1 calc R . . . .
C4 C 0.7087(2) 0.5115(6) 0.63931(18) 0.0299(10) Uani 1 1 d . . . . .
C2 C 0.6625(2) 0.4263(6) 0.56468(18) 0.0326(10) Uani 1 1 d . . . . .
C11 C 0.6403(3) 0.1678(6) 0.2760(2) 0.0344(11) Uani 1 1 d . . . . .
H11 H 0.611558 0.107314 0.256183 0.041 Uiso 1 1 calc R . . . .
C5 C 0.7612(3) 0.5751(6) 0.61972(19) 0.0338(11) Uani 1 1 d . . . . .
H5A H 0.794070 0.627243 0.638409 0.041 Uiso 1 1 calc R . . . .
C7 C 0.7241(3) 0.4691(7) 0.49678(18) 0.0342(11) Uani 1 1 d . . . . .
H7 H 0.758693 0.522206 0.485437 0.041 Uiso 1 1 calc R . . . .
C13 C 0.7246(3) 0.3454(6) 0.33123(19) 0.0321(10) Uani 1 1 d . . . . .
H13 H 0.753737 0.408133 0.349942 0.038 Uiso 1 1 calc R . . . .
C1 C 0.7153(3) 0.4860(6) 0.54433(19) 0.0333(11) Uani 1 1 d . . . . .
C12 C 0.7332(3) 0.3187(6) 0.28604(19) 0.0332(11) Uani 1 1 d . . . . .
H12 H 0.768903 0.362069 0.273230 0.040 Uiso 1 1 calc R . . . .
C16 C 0.6432(3) 0.1376(6) 0.1310(2) 0.0360(12) Uani 1 1 d . . . . .
C6 C 0.7642(3) 0.5604(7) 0.57322(19) 0.0357(11) Uani 1 1 d . . . . .
H6 H 0.800018 0.601259 0.560026 0.043 Uiso 1 1 calc R . . . .
C14 C 0.5550(3) 0.6422(8) 0.4464(2) 0.0421(13) Uani 1 1 d . . . . .
C15 C 0.5433(4) 0.8020(8) 0.4342(2) 0.0525(16) Uani 1 1 d . . . . .
H15A H 0.568181 0.830176 0.408872 0.079 Uiso 1 1 calc GR . . . .
H15B H 0.556093 0.867500 0.460936 0.079 Uiso 1 1 calc GR . . . .
H15C H 0.497743 0.816840 0.424551 0.079 Uiso 1 1 calc GR . . . .
C17 C 0.6130(4) 0.1519(9) 0.0841(2) 0.0539(17) Uani 1 1 d . . . . .
H17A H 0.623104 0.060988 0.066300 0.081 Uiso 1 1 calc GR . . . .
H17B H 0.628861 0.244765 0.069906 0.081 Uiso 1 1 calc GR . . . .
H17C H 0.566579 0.159637 0.084535 0.081 Uiso 1 1 calc GR . . . .
H5 H 0.675(2) 0.498(10) 0.692(3) 0.065 Uiso 1 1 d DR . . . .
H3 H 0.692(4) 0.206(10) 0.2317(11) 0.065 Uiso 1 1 d DR . . . .

loop_
_atom_site_aniso_label
_atom_site_aniso_U_11
_atom_site_aniso_U_22
_atom_site_aniso_U_33
_atom_site_aniso_U_23
_atom_site_aniso_U_13
_atom_site_aniso_U_12
Mo4 0.0282(2) 0.0223(2) 0.0351(2) -0.00344(14) 0.00146(15) 0.00213(14)
Mo3 0.0218(2) 0.0242(2) 0.0368(2) -0.00054(14) 0.00083(15) 0.00025(13)
Mo1 0.0273(2) 0.0379(2) 0.0318(2) -0.00399(16) 0.00379(15) -0.00687(16)
Mo2 0.0279(2) 0.0236(2) 0.0432(2) 0.00805(15) 0.00271(16) -0.00031(14)
O16 0.0272(18) 0.0284(18) 0.039(2) -0.0053(14) 0.0034(15) 0.0024(14)
O15 0.0271(17) 0.0294(18) 0.0380(19) 0.0070(15) 0.0022(14) -0.0004(14)
O7 0.0255(17) 0.0302(18) 0.044(2) 0.0075(15) -0.0007(15) 0.0027(14)
O8 0.0272(18) 0.0294(19) 0.043(2) -0.0049(15) -0.0012(15) -0.0036(14)
O10 0.033(3) 0.015(2) 0.050(3) 0.000 0.001(2) 0.000
O2 0.0326(19) 0.039(2) 0.0297(18) -0.0029(15) 0.0039(14) -0.0081(15)
O1 0.0300(19) 0.053(2) 0.0332(19) -0.0103(17) 0.0053(15) -0.0107(17)
O9 0.025(2) 0.017(2) 0.032(2) 0.000 0.0029(18) 0.000
O5 0.0352(19) 0.037(2) 0.0318(18) -0.0013(15) 0.0045(15) -0.0059(16)
O12 0.0305(18) 0.035(2) 0.0369(19) -0.0002(15) 0.0063(15) -0.0003(15)
O14 0.032(3) 0.019(2) 0.044(3) 0.000 0.002(2) 0.000
O6 0.0290(18) 0.034(2) 0.042(2) 0.0016(15) 0.0007(15) 0.0013(14)
O13 0.034(2) 0.035(2) 0.050(2) -0.0092(17) 0.0013(17) 0.0059(16)
O11 0.036(2) 0.035(2) 0.062(3) 0.0171(19) -0.0004(19) -0.0032(17)
N3 0.039(2) 0.025(2) 0.032(2) -0.0009(17) 0.0015(18) 0.0037(18)
O4 0.034(2) 0.064(3) 0.042(2) -0.007(2) 0.0054(17) -0.013(2)
O3 0.047(2) 0.046(2) 0.045(2) 0.0030(19) 0.0086(18) -0.0041(19)
N1 0.029(2) 0.035(2) 0.030(2) -0.0053(17) 0.0021(16) -0.0062(17)
N2 0.038(2) 0.034(2) 0.031(2) -0.0052(18) 0.0069(18) -0.0057(19)
N5 0.035(2) 0.045(3) 0.035(2) -0.002(2) -0.0021(19) 0.001(2)
C10 0.031(3) 0.024(2) 0.040(3) -0.001(2) 0.002(2) -0.0033(19)
N4 0.041(3) 0.050(3) 0.046(3) -0.004(2) 0.003(2) 0.004(2)
C8 0.025(2) 0.028(2) 0.037(3) -0.001(2) 0.0009(19) -0.0004(19)
C9 0.033(3) 0.023(2) 0.036(3) 0.0015(19) 0.003(2) -0.0005(19)
C3 0.029(2) 0.034(3) 0.035(3) -0.004(2) 0.0035(19) -0.003(2)
C4 0.029(2) 0.027(2) 0.033(2) -0.0025(19) 0.0035(19) 0.0026(19)
C2 0.030(2) 0.033(3) 0.034(3) -0.002(2) -0.0013(19) -0.003(2)
C11 0.035(3) 0.030(3) 0.036(3) 0.000(2) -0.005(2) -0.002(2)
C5 0.032(2) 0.034(3) 0.035(3) -0.005(2) 0.004(2) -0.008(2)
C7 0.031(3) 0.038(3) 0.034(3) -0.001(2) 0.005(2) -0.006(2)
C13 0.033(3) 0.028(2) 0.035(3) 0.000(2) 0.001(2) -0.005(2)
C1 0.031(3) 0.033(3) 0.035(3) -0.002(2) 0.005(2) -0.005(2)
C12 0.032(3) 0.030(3) 0.037(3) 0.002(2) 0.002(2) -0.001(2)
C16 0.034(3) 0.030(3) 0.045(3) -0.006(2) 0.006(2) 0.001(2)
C6 0.031(3) 0.040(3) 0.036(3) -0.005(2) 0.005(2) -0.010(2)
C14 0.040(3) 0.046(4) 0.040(3) -0.004(3) 0.002(2) -0.002(3)
C15 0.063(4) 0.048(4) 0.045(3) 0.003(3) -0.002(3) -0.006(3)
C17 0.064(4) 0.056(4) 0.039(3) 0.000(3) -0.005(3) -0.006(3)

loop_
_atom_type_symbol
_atom_type_description
_atom_type_scat_dispersion_real
_atom_type_scat_dispersion_imag
_atom_type_scat_source
C C 0.0181 0.0091 'International Tables Vol C Tables 4.2.6.8 and 6.1.1.4'
H H 0.0000 0.0000 'International Tables Vol C Tables 4.2.6.8 and 6.1.1.4'
Mo Mo -0.0483 2.7339 'International Tables Vol C Tables 4.2.6.8 and 6.1.1.4'
N N 0.0311 0.0180 'International Tables Vol C Tables 4.2.6.8 and 6.1.1.4'
O O 0.0492 0.0322 'International Tables Vol C Tables 4.2.6.8 and 6.1.1.4'

loop_
_exptl_crystal_face_index_h
_exptl_crystal_face_index_k
_exptl_crystal_face_index_l
_exptl_crystal_face_perp_dist
1 2 2 0.0592
1 -2 2 0.0573
-6 -1 -15 0.0590
-11 0 12 0.0247
11 0 -12 0.0494
7 0 15 0.0929

loop_
_geom_angle_atom_site_label_1
_geom_angle_atom_site_label_2
_geom_angle_atom_site_label_3
_geom_angle
_geom_angle_site_symmetry_1
_geom_angle_site_symmetry_3
_geom_angle_publ_flag
O16 Mo4 O8 154.68(16) . . ?
O16 Mo4 O9 78.52(11) . . ?
O16 Mo4 O12 89.28(17) . . ?
O16 Mo4 O14 89.03(12) . . ?
O8 Mo4 O9 76.16(11) . . ?
O12 Mo4 O8 85.27(16) . . ?
O12 Mo4 O9 77.21(14) . . ?
O12 Mo4 O14 153.56(17) . . ?
O14 Mo4 O8 85.06(12) . . ?
O14 Mo4 O9 76.59(15) . . ?
O13 Mo4 O16 104.94(18) . . ?
O13 Mo4 O8 100.38(18) . . ?
O13 Mo4 O9 176.52(14) . . ?
O13 Mo4 O12 102.3(2) . . ?
O13 Mo4 O14 103.6(2) . . ?
O16 Mo3 O15 83.15(16) 2_656 2_656 ?
O16 Mo3 O9 76.38(13) 2_656 . ?
O15 Mo3 O9 75.85(13) 2_656 . ?
O7 Mo3 O16 153.81(15) . 2_656 ?
O7 Mo3 O15 86.92(17) . 2_656 ?
O7 Mo3 O9 77.71(14) . . ?
O8 Mo3 O16 87.70(17) . 2_656 ?
O8 Mo3 O15 153.68(16) . 2_656 ?
O8 Mo3 O7 90.65(18) . . ?
O8 Mo3 O9 78.03(14) . . ?
O6 Mo3 O16 100.98(17) . 2_656 ?
O6 Mo3 O15 101.33(17) . 2_656 ?
O6 Mo3 O7 104.72(17) . . ?
O6 Mo3 O8 104.62(18) . . ?
O6 Mo3 O9 176.28(14) . . ?
O2 Mo1 N1 71.92(15) . . ?
O2 Mo1 N4 79.99(17) . . ?
O1 Mo1 O2 150.98(16) . . ?
O1 Mo1 N1 81.54(16) . . ?
O1 Mo1 N4 81.42(19) . . ?
O4 Mo1 O2 97.05(18) . . ?
O4 Mo1 O1 102.65(19) . . ?
O4 Mo1 N1 155.5(2) . . ?
O4 Mo1 N4 83.2(2) . . ?
O3 Mo1 O2 96.21(19) . . ?
O3 Mo1 O1 99.0(2) . . ?
O3 Mo1 O4 105.0(2) . . ?
O3 Mo1 N1 98.09(19) . . ?
O3 Mo1 N4 171.5(2) . . ?
N1 Mo1 N4 73.50(18) . . ?
O15 Mo2 O7 153.23(16) . . ?
O15 Mo2 O10 88.39(12) . . ?
O15 Mo2 O9 76.92(11) . . ?
O15 Mo2 O12 87.52(17) . . ?
O7 Mo2 O9 76.33(11) . . ?
O10 Mo2 O7 86.42(12) . . ?
O10 Mo2 O9 76.96(15) . . ?
O10 Mo2 O12 153.38(17) . . ?
O12 Mo2 O7 85.49(17) . . ?
O12 Mo2 O9 76.49(14) . . ?
O11 Mo2 O15 103.00(18) . . ?
O11 Mo2 O7 103.74(18) . . ?
O11 Mo2 O10 104.2(2) . . ?
O11 Mo2 O9 178.88(19) . . ?
O11 Mo2 O12 102.4(2) . . ?
Mo4 O16 Mo3 115.19(18) . 2_656 ?
Mo2 O15 Mo3 116.21(17) . 2_656 ?
Mo3 O7 Mo2 116.58(18) . . ?
Mo3 O8 Mo4 115.84(18) . . ?
Mo2 O10 Mo2 116.6(2) . 2_656 ?
C8 O2 Mo1 119.3(3) . . ?
C2 O1 Mo1 136.6(3) . . ?
Mo4 O9 Mo4 90.53(15) 2_656 . ?
Mo4 O9 Mo3 89.90(8) . . ?
Mo4 O9 Mo3 89.90(8) 2_656 2_656 ?
Mo4 O9 Mo3 89.84(8) . 2_656 ?
Mo4 O9 Mo3 89.84(8) 2_656 . ?
Mo4 O9 Mo2 179.01(9) 2_656 . ?
Mo4 O9 Mo2 90.019(15) . . ?
Mo4 O9 Mo2 90.018(15) 2_656 2_656 ?
Mo4 O9 Mo2 179.01(9) . 2_656 ?
Mo3 O9 Mo3 179.6(2) . 2_656 ?
Mo3 O9 Mo2 90.93(8) . 2_656 ?
Mo3 O9 Mo2 89.33(8) 2_656 2_656 ?
Mo3 O9 Mo2 90.93(8) 2_656 . ?
Mo3 O9 Mo2 89.33(8) . . ?
Mo2 O9 Mo2 89.44(15) . 2_656 ?
Mo4 O12 Mo2 116.1(2) . . ?
Mo4 O14 Mo4 116.3(2) 2_656 . ?
C11 N3 C12 122.8(5) . . ?
N2 N1 Mo1 115.6(3) . . ?
C7 N1 Mo1 129.1(4) . . ?
C7 N1 N2 115.3(4) . . ?
C8 N2 N1 108.8(4) . . ?
C11 C10 C9 119.1(5) . . ?
C14 N4 Mo1 173.5(5) . . ?
O2 C8 C9 118.0(5) . . ?
N2 C8 O2 124.2(5) . . ?
N2 C8 C9 117.8(5) . . ?
C10 C9 C8 120.4(5) . . ?
C10 C9 C13 119.3(5) . . ?
C13 C9 C8 120.3(5) . . ?
C2 C3 C4 120.0(5) . . ?
O5 C4 C3 122.8(5) . . ?
O5 C4 C5 116.5(5) . . ?
C3 C4 C5 120.7(5) . . ?
O1 C2 C3 117.8(5) . . ?
O1 C2 C1 121.7(5) . . ?
C3 C2 C1 120.5(5) . . ?
N3 C11 C10 120.1(5) . . ?
C6 C5 C4 118.9(5) . . ?
N1 C7 C1 123.9(5) . . ?
C12 C13 C9 118.9(5) . . ?
C2 C1 C7 124.0(5) . . ?
C2 C1 C6 118.1(5) . . ?
C6 C1 C7 117.9(5) . . ?
N3 C12 C13 119.8(5) . . ?
N5 C16 C17 178.8(7) . . ?
C5 C6 C1 121.8(5) . . ?
N4 C14 C15 179.0(8) . . ?

loop_
_geom_bond_atom_site_label_1
_geom_bond_atom_site_label_2
_geom_bond_distance
_geom_bond_site_symmetry_2
_geom_bond_publ_flag
Mo4 O16 1.883(4) . ?
Mo4 O8 1.985(4) . ?
Mo4 O9 2.311(3) . ?
Mo4 O12 1.929(4) . ?
Mo4 O14 1.933(3) . ?
Mo4 O13 1.678(4) . ?
Mo3 O16 1.988(4) 2_656 ?
Mo3 O15 1.990(4) 2_656 ?
Mo3 O7 1.893(4) . ?
Mo3 O8 1.875(4) . ?
Mo3 O9 2.3183(4) . ?
Mo3 O6 1.687(4) . ?
Mo1 O2 2.009(4) . ?
Mo1 O1 1.941(4) . ?
Mo1 O4 1.700(4) . ?
Mo1 O3 1.697(5) . ?
Mo1 N1 2.242(4) . ?
Mo1 N4 2.448(6) . ?
Mo2 O15 1.914(4) . ?
Mo2 O7 1.950(4) . ?
Mo2 O10 1.928(3) . ?
Mo2 O9 2.331(3) . ?
Mo2 O12 1.941(4) . ?
Mo2 O11 1.677(4) . ?
O2 C8 1.315(6) . ?
O1 C2 1.346(6) . ?
O5 C4 1.342(6) . ?
N3 C11 1.332(8) . ?
N3 C12 1.341(7) . ?
N1 N2 1.394(6) . ?
N1 C7 1.288(7) . ?
N2 C8 1.304(7) . ?
N5 C16 1.133(8) . ?
C10 C9 1.394(7) . ?
C10 C11 1.368(8) . ?
N4 C14 1.132(9) . ?
C8 C9 1.472(8) . ?
C9 C13 1.397(7) . ?
C3 C4 1.394(7) . ?
C3 C2 1.387(7) . ?
C4 C5 1.409(7) . ?
C2 C1 1.412(7) . ?
C5 C6 1.372(8) . ?
C7 C1 1.427(7) . ?
C13 C12 1.371(8) . ?
C1 C6 1.417(7) . ?
C16 C17 1.455(9) . ?
C14 C15 1.445(10) . ?
